data_4115106
loop_
_publ_author_name
'Ramon Rios'
'Ciril Jimeno'
'Patrick J. Carroll'
'Patrick J. Walsh'

_publ_contact_author_address
;
University of Pennsylvania
Department of Chemistry
231 South 34th Street
Philadelphia, PA 19104-6323
;
_publ_contact_author_email pwalsh@sas.upenn.edu
_publ_contact_author_fax 215-573-6743
_publ_contact_author_name
;
Patrick Walsh
;
_publ_contact_author_phone 215-573-2875
_publ_section_title
;
 Kinetic Resolution of Atropisomeric Amides
;
_journal_name_full 'Journal of the American Chemical Society'
_journal_page_first 10272
_journal_page_last 10273
_journal_paper_doi 10.1021/ja026436r
_journal_volume 124
_journal_year 2002
_chemical_formula_sum 'C16 H25 N O4'
_chemical_formula_weight 295.37
_space_group_IT_number 14
_symmetry_cell_setting monoclinic
_symmetry_Int_Tables_number 14
_symmetry_space_group_name_Hall '-P 2ybc'
_symmetry_space_group_name_H-M 'P 1 21/c 1'
_atom_sites_solution_hydrogens geom
_atom_sites_solution_primary direct
_atom_sites_solution_secondary difmap
_audit_creation_method SHELXL
_cell_angle_alpha 90.00
_cell_angle_beta 94.255(2)
_cell_angle_gamma 90.00
_cell_formula_units_Z 4
_cell_length_a 10.3976(2)
_cell_length_b 8.2455(3)
_cell_length_c 18.8852(5)
_cell_measurement_temperature 200(2)
_cell_volume 1614.63(8)
_computing_structure_refinement 'SHELXL-93 (Sheldrick, 1993)'
_computing_structure_solution 'SIR92 (Altomare, 1993)'
_diffrn_ambient_temperature 200(2)
_diffrn_measurement_device 'image plate area detector'
_diffrn_measurement_device_type 'Rigaku R-AXIS IIc'
_diffrn_measurement_method 'phi oscillations'
_diffrn_radiation_monochromator graphite
_diffrn_radiation_source 'rotating anode'
_diffrn_radiation_type MoK\a
_diffrn_radiation_wavelength 0.71069
_diffrn_reflns_av_R_equivalents 0.0250
_diffrn_reflns_av_sigmaI/netI 0.0167
_diffrn_reflns_limit_h_max 12
_diffrn_reflns_limit_h_min -12
_diffrn_reflns_limit_k_max 9
_diffrn_reflns_limit_k_min -9
_diffrn_reflns_limit_l_max 22
_diffrn_reflns_limit_l_min -22
_diffrn_reflns_number 12472
_diffrn_reflns_theta_max 25.35
_diffrn_reflns_theta_min 2.70
_exptl_absorpt_coefficient_mu 0.087
_exptl_absorpt_correction_type none
_exptl_crystal_density_diffrn 1.215
_exptl_crystal_F_000 640
_exptl_crystal_size_max 0.32
_exptl_crystal_size_mid 0.30
_exptl_crystal_size_min 0.10
_refine_diff_density_max 0.206
_refine_diff_density_min -0.184
_refine_diff_density_rms 0.038
_refine_ls_extinction_coef 0.0259(26)
_refine_ls_extinction_expression Fc^*^=kFc[1+0.001xFc^2^\l^3^/sin(2\q)]^-1/4^
_refine_ls_extinction_method SHELXL
_refine_ls_goodness_of_fit_all 1.098
_refine_ls_goodness_of_fit_obs 1.113
_refine_ls_matrix_type full
_refine_ls_number_parameters 198
_refine_ls_number_reflns 2913
_refine_ls_number_restraints 0
_refine_ls_restrained_S_all 1.098
_refine_ls_restrained_S_obs 1.113
_refine_ls_R_factor_all 0.0509
_refine_ls_R_factor_obs 0.0467
_refine_ls_shift/esd_max 0.000
_refine_ls_shift/esd_mean 0.000
_refine_ls_structure_factor_coef Fsqd
_refine_ls_weighting_details 'w=1/[\s^2^(Fo^2^)+(0.0527P)^2^+0.4876P] where P=(Fo^2^+2Fc^2^)/3'
_refine_ls_weighting_scheme calc
_refine_ls_wR_factor_all 0.1146
_refine_ls_wR_factor_obs 0.1116
_reflns_number_observed 2705
_reflns_number_total 2913
_reflns_observed_criterion >2sigma(I)
_cod_data_source_file ja026436r_s2_2.cif
_cod_data_source_block compound_9
_cod_depositor_comments
;
The following automatic conversions were performed:

'_refine_ls_weighting_scheme' value 'calc
w=1/[\s^2^(Fo^2^)+(0.0527P)^2^+0.4876P] where P=(Fo^2^+2Fc^2^)/3' was
changed to 'calc'. New tag '_refine_ls_weighting_details' was
created. The value of the new tag was set to
'w=1/[\s^2^(Fo^2^)+(0.0527P)^2^+0.4876P] where P=(Fo^2^+2Fc^2^)/3'.

Automatic conversion script
Id: cif_fix_values 3143 2015-03-26 13:38:13Z robertas 
;
_cod_original_sg_symbol_H-M 'P 21/c '
_cod_database_code 4115106

loop_
_symmetry_equiv_pos_as_xyz
'x, y, z'
'-x, y+1/2, -z+1/2'
'-x, -y, -z'
'x, -y-1/2, z-1/2'

loop_
_atom_site_aniso_label
_atom_site_aniso_U_11
_atom_site_aniso_U_22
_atom_site_aniso_U_33
_atom_site_aniso_U_23
_atom_site_aniso_U_13
_atom_site_aniso_U_12
C1 0.0359(8) 0.0317(8) 0.0396(8) -0.0056(6) 0.0046(6) -0.0033(6)
C2 0.0487(9) 0.0409(9) 0.0388(8) 0.0015(7) 0.0052(7) -0.0037(7)
C3 0.0492(10) 0.0472(10) 0.0417(9) -0.0015(7) 0.0164(7) -0.0077(8)
C4 0.0343(8) 0.0470(9) 0.0470(9) -0.0053(7) 0.0126(7) -0.0039(7)
C5 0.0337(8) 0.0344(8) 0.0394(8) -0.0052(6) 0.0071(6) -0.0015(6)
C6 0.0323(7) 0.0302(8) 0.0367(7) -0.0054(6) 0.0081(6) -0.0029(6)
C7 0.0373(8) 0.0342(8) 0.0467(9) -0.0022(7) 0.0001(7) -0.0001(7)
C8 0.0388(8) 0.0393(9) 0.0596(10) -0.0080(8) -0.0016(7) 0.0007(7)
C11 0.0301(7) 0.0310(8) 0.0403(8) -0.0024(6) 0.0072(6) -0.0007(6)
C14 0.0449(9) 0.0342(8) 0.0426(8) -0.0062(6) 0.0132(7) -0.0068(7)
C15 0.0664(12) 0.0398(10) 0.0541(10) -0.0077(8) 0.0096(9) 0.0041(8)
C16 0.0525(11) 0.0554(11) 0.0596(11) -0.0122(9) -0.0004(9) -0.0030(9)
C17 0.0477(9) 0.0455(10) 0.0458(9) -0.0001(7) 0.0217(7) -0.0081(8)
C18 0.0427(10) 0.0661(13) 0.0797(14) -0.0007(10) 0.0294(9) -0.0038(9)
C19 0.0689(13) 0.0525(11) 0.0579(11) 0.0141(9) 0.0153(9) -0.0088(9)
C21 0.0353(9) 0.0670(12) 0.0569(11) 0.0006(9) 0.0012(7) 0.0072(8)
N12 0.0363(7) 0.0329(7) 0.0388(7) -0.0015(5) 0.0129(5) -0.0047(5)
O9 0.0505(7) 0.0360(7) 0.0655(8) 0.0028(5) -0.0026(6) 0.0039(5)
O10 0.0355(6) 0.0410(7) 0.0985(10) -0.0148(7) -0.0063(6) -0.0026(5)
O13 0.0470(7) 0.0386(6) 0.0538(7) -0.0079(5) 0.0116(5) -0.0140(5)
O20 0.0340(6) 0.0526(7) 0.0453(6) 0.0043(5) 0.0054(5) 0.0054(5)

loop_
_atom_site_label
_atom_site_type_symbol
_atom_site_fract_x
_atom_site_fract_y
_atom_site_fract_z
_atom_site_U_iso_or_equiv
_atom_site_thermal_displace_type
_atom_site_occupancy
_atom_site_calc_flag
_atom_site_refinement_flags
C1 C 0.21959(14) 0.1834(2) 0.52158(8) 0.0356(4) Uani 1 d .
C2 C 0.1486(2) 0.1348(2) 0.57755(9) 0.0427(4) Uani 1 d .
H2 H 0.1882(2) 0.0761(2) 0.61519(9) 0.057 Uiso 1 calc R
C3 C 0.0198(2) 0.1737(2) 0.57706(9) 0.0454(4) Uani 1 d .
H3 H -0.0256(2) 0.1454(2) 0.61583(9) 0.060 Uiso 1 calc R
C4 C -0.0436(2) 0.2535(2) 0.52054(9) 0.0423(4) Uani 1 d .
H4 H -0.1312(2) 0.2760(2) 0.52053(9) 0.056 Uiso 1 calc R
C5 C 0.02527(14) 0.2995(2) 0.46378(8) 0.0356(4) Uani 1 d .
C6 C 0.15823(14) 0.2697(2) 0.46516(8) 0.0328(3) Uani 1 d .
C7 C 0.36184(15) 0.1413(2) 0.52261(9) 0.0396(4) Uani 1 d .
H7 H 0.38586(15) 0.1331(2) 0.47353(9) 0.053 Uiso 1 calc R
C8 C 0.4453(2) 0.2695(2) 0.56069(10) 0.0461(4) Uani 1 d .
H8A H 0.4188(2) 0.3764(2) 0.54384(10) 0.061 Uiso 1 calc R
H8B H 0.4354(2) 0.2645(2) 0.61131(10) 0.061 Uiso 1 calc R
C11 C 0.23786(14) 0.3469(2) 0.41051(8) 0.0336(3) Uani 1 d .
C14 C 0.1736(2) 0.1275(2) 0.32649(8) 0.0400(4) Uani 1 d .
H14 H 0.1236(2) 0.0976(2) 0.36650(8) 0.053 Uiso 1 calc R
C15 C 0.2624(2) -0.0140(2) 0.31361(10) 0.0532(5) Uani 1 d .
H15A H 0.2119(2) -0.1098(4) 0.3035(7) 0.080 Uiso 1 calc R
H15B H 0.3196(9) -0.0318(11) 0.3552(3) 0.080 Uiso 1 calc R
H15C H 0.3120(9) 0.0101(7) 0.2740(5) 0.080 Uiso 1 calc R
C16 C 0.0779(2) 0.1594(2) 0.26339(10) 0.0561(5) Uani 1 d .
H16A H 0.0280(10) 0.0633(6) 0.2528(5) 0.084 Uiso 1 calc R
H16B H 0.1236(2) 0.1888(17) 0.2230(2) 0.084 Uiso 1 calc R
H16C H 0.0214(9) 0.2464(12) 0.2745(3) 0.084 Uiso 1 calc R
C17 C 0.3346(2) 0.3423(2) 0.29621(9) 0.0454(4) Uani 1 d .
H17 H 0.3248(2) 0.2731(2) 0.25398(9) 0.060 Uiso 1 calc R
C18 C 0.4751(2) 0.3285(3) 0.32461(12) 0.0616(5) Uani 1 d .
H18A H 0.4910(4) 0.4004(14) 0.3643(5) 0.092 Uiso 1 calc R
H18B H 0.5300(2) 0.3572(18) 0.2879(3) 0.092 Uiso 1 calc R
H18C H 0.4929(4) 0.2190(5) 0.3396(8) 0.092 Uiso 1 calc R
C19 C 0.2981(2) 0.5127(2) 0.27155(11) 0.0592(5) Uani 1 d .
H19A H 0.3447(11) 0.5403(7) 0.2312(5) 0.089 Uiso 1 calc R
H19B H 0.3194(13) 0.5882(3) 0.3093(3) 0.089 Uiso 1 calc R
H19C H 0.2071(3) 0.5173(5) 0.2586(7) 0.089 Uiso 1 calc R
C21 C -0.1645(2) 0.3919(3) 0.39774(10) 0.0532(5) Uani 1 d .
H21A H -0.1910(2) 0.4410(16) 0.3529(3) 0.080 Uiso 1 calc R
H21B H -0.1905(2) 0.4596(14) 0.4355(4) 0.080 Uiso 1 calc R
H21C H -0.2042(2) 0.2873(3) 0.4007(7) 0.080 Uiso 1 calc R
N12 N 0.24671(12) 0.27532(15) 0.34736(7) 0.0355(3) Uani 1 d .
O9 O 0.38884(12) -0.00940(14) 0.55739(7) 0.0510(3) Uani 1 d .
H9 H 0.3891(23) -0.0821(4) 0.52776(12) 0.077 Uiso 1 calc R
O10 O 0.57645(11) 0.24196(15) 0.54741(8) 0.0589(4) Uani 1 d .
H10 H 0.6180(5) 0.3254(9) 0.5553(13) 0.088 Uiso 1 calc R
O13 O 0.29666(11) 0.47290(14) 0.42761(6) 0.0461(3) Uani 1 d .
O20 O -0.02758(10) 0.37413(15) 0.40385(6) 0.0438(3) Uani 1 d .

loop_
_atom_type_symbol
_atom_type_description
_atom_type_scat_dispersion_real
_atom_type_scat_dispersion_imag
_atom_type_scat_source
C C 0.0033 0.0016 'International Tables Vol C Tables 4.2.6.8 and 6.1.1.4'
H H 0.0000 0.0000 'International Tables Vol C Tables 4.2.6.8 and 6.1.1.4'
N N 0.0061 0.0033 'International Tables Vol C Tables 4.2.6.8 and 6.1.1.4'
O O 0.0106 0.0060 'International Tables Vol C Tables 4.2.6.8 and 6.1.1.4'

loop_
_geom_angle_atom_site_label_1
_geom_angle_atom_site_label_2
_geom_angle_atom_site_label_3
_geom_angle
C2 C1 C6 119.25(14)
C2 C1 C7 119.67(14)
C6 C1 C7 121.08(13)
C3 C2 C1 119.9(2)
C2 C3 C4 121.69(15)
C3 C4 C5 118.99(15)
O20 C5 C4 124.39(14)
O20 C5 C6 115.42(13)
C4 C5 C6 120.19(14)
C1 C6 C5 119.85(13)
C1 C6 C11 119.58(13)
C5 C6 C11 120.19(13)
O9 C7 C8 107.67(13)
O9 C7 C1 111.35(13)
C8 C7 C1 111.70(13)
O10 C8 C7 109.13(13)
O13 C11 N12 122.50(13)
O13 C11 C6 117.47(13)
N12 C11 C6 119.97(12)
N12 C14 C16 111.19(14)
N12 C14 C15 111.74(13)
C16 C14 C15 112.26(14)
N12 C17 C19 113.08(14)
N12 C17 C18 111.31(14)
C19 C17 C18 112.9(2)
C11 N12 C14 122.27(12)
C11 N12 C17 120.09(13)
C14 N12 C17 117.62(12)
C5 O20 C21 116.77(13)

loop_
_geom_bond_atom_site_label_1
_geom_bond_atom_site_label_2
_geom_bond_distance
C1 C2 1.392(2)
C1 C6 1.395(2)
C1 C7 1.518(2)
C2 C3 1.377(2)
C3 C4 1.379(2)
C4 C5 1.385(2)
C5 O20 1.367(2)
C5 C6 1.403(2)
C6 C11 1.511(2)
C7 O9 1.424(2)
C7 C8 1.515(2)
C8 O10 1.423(2)
C11 O13 1.236(2)
C11 N12 1.340(2)
C14 N12 1.474(2)
C14 C16 1.518(2)
C14 C15 1.519(2)
C17 N12 1.485(2)
C17 C19 1.519(3)
C17 C18 1.523(3)
C21 O20 1.427(2)
